data_2201639
loop_
_publ_author_name
'Lensink, Cornelis'
'Gainsford, Graeme J.'
'Brandsma, Menno J.R.'

_publ_section_title
Bis(\m-<i>N</i>-(3-[3-indenyl]propyl-<i>p</i>-toluenesulfamido-<i>N,O,O</i>')-dimethylamidodichorotitanium)
_journal_issue 10
_journal_name_full 'Acta Crystallographica Section E'
_journal_page_first m519
_journal_page_last m520
_journal_paper_doi 10.1107/S1600536802015787
_journal_volume 58
_journal_year 2002
_chemical_formula_iupac '[Ti (C21 H26 N O2 S) Cl2]'
_chemical_formula_sum 'C21 H26 Cl2 N2 O2 S Ti'
_chemical_formula_weight 489.30
_chemical_name_systematic
;
 ?
;
_space_group_IT_number 2
_symmetry_cell_setting triclinic
_symmetry_space_group_name_Hall '-P 1'
_symmetry_space_group_name_H-M 'P -1'
_atom_sites_solution_hydrogens geom
_atom_sites_solution_primary direct
_atom_sites_solution_secondary difmap
_audit_creation_method SHELXL-97
_cell_angle_alpha 94.808(6)
_cell_angle_beta 100.973(5)
_cell_angle_gamma 109.200(5)
_cell_formula_units_Z 2
_cell_length_a 7.688(3)
_cell_length_b 10.122(5)
_cell_length_c 16.212(7)
_cell_measurement_reflns_used 6100
_cell_measurement_temperature 170(2)
_cell_measurement_theta_max 25.8
_cell_measurement_theta_min 2.6
_cell_volume 1155.0(9)
_computing_cell_refinement 'SMART (Siemens, 1996)'
_computing_data_collection 'SMART (Siemens, 1996)'
_computing_data_reduction
;
 SAINT (Siemens, 1996) and SADABS (Sheldrick, 1996)
;
_computing_molecular_graphics 'ORTEP-3 (Farrugia, 1997)'
_computing_publication_material SHELXL97
_computing_structure_refinement 'SHELXL97 (Sheldrick, 1997)'
_computing_structure_solution 'SHELXS97 (Sheldrick, 1997)'
_diffrn_ambient_temperature 170(2)
_diffrn_detector_area_resol_mean 8.192
_diffrn_measured_fraction_theta_full 0.983
_diffrn_measured_fraction_theta_max 0.983
_diffrn_measurement_device_type 'Make? CCD area-detector'
_diffrn_measurement_method '\f and \w scans'
_diffrn_radiation_monochromator graphite
_diffrn_radiation_source 'fine-focus sealed tube'
_diffrn_radiation_type MoK\a
_diffrn_radiation_wavelength 0.71073
_diffrn_reflns_av_R_equivalents 0.078
_diffrn_reflns_av_sigmaI/netI 0.101
_diffrn_reflns_limit_h_max 4
_diffrn_reflns_limit_h_min -9
_diffrn_reflns_limit_k_max 12
_diffrn_reflns_limit_k_min -12
_diffrn_reflns_limit_l_max 20
_diffrn_reflns_limit_l_min -20
_diffrn_reflns_number 14834
_diffrn_reflns_theta_full 26.4
_diffrn_reflns_theta_max 26.4
_diffrn_reflns_theta_min 2.3
_diffrn_standards_decay_% 0
_diffrn_standards_number 0
_exptl_absorpt_coefficient_mu 0.712
_exptl_absorpt_correction_T_max 0.892
_exptl_absorpt_correction_T_min 0.393
_exptl_absorpt_correction_type multi-scan
_exptl_absorpt_process_details '(Blessing, 1995)'
_exptl_crystal_colour orange-brown
_exptl_crystal_density_diffrn 1.407
_exptl_crystal_density_method 'not measured'
_exptl_crystal_description block
_exptl_crystal_F_000 508
_exptl_crystal_size_max 0.36
_exptl_crystal_size_mid 0.20
_exptl_crystal_size_min 0.16
_refine_diff_density_max 0.73
_refine_diff_density_min -0.54
_refine_ls_extinction_method none
_refine_ls_goodness_of_fit_ref 0.940
_refine_ls_hydrogen_treatment constr
_refine_ls_matrix_type full
_refine_ls_number_parameters 264
_refine_ls_number_reflns 4641
_refine_ls_number_restraints 0
_refine_ls_restrained_S_all 0.940
_refine_ls_R_factor_all 0.114
_refine_ls_R_factor_gt 0.052
_refine_ls_shift/su_max 0.001
_refine_ls_shift/su_mean <0.001
_refine_ls_structure_factor_coef Fsqd
_refine_ls_weighting_details 'calc w = 1/[\s^2^(Fo^2^)+(0.0747P)^2^] where P = (Fo^2^+2Fc^2^)/3'
_refine_ls_weighting_scheme calc
_refine_ls_wR_factor_gt 0.118
_refine_ls_wR_factor_ref 0.140
_reflns_number_gt 2627
_reflns_number_total 4641
_reflns_threshold_expression I>2\s(I)
_cod_data_source_file tk6076.cif
_cod_data_source_block I
_cod_depositor_comments
;
The following automatic conversions were performed:
'_geom_bond_publ_flag' value 'Y' changed to 'y' according to
'/home/saulius/struct/CIF-dictionaries/cif_core.dic' dictionary named
'cif_core.dic' version 2.4.1 from 2010-06-29 (10 times).

Automatic conversion script
Id: cif_fix_enum 1527 2010-12-29 10:47:43Z saulius 

The following automatic conversions were performed:

'_geom_bond_publ_flag' value 'Y' changed to 'y' according to
/home/saulius/struct/CIF-dictionaries/cif_core.dic dictionary named
'cif_core.dic' version 2.4.1 from 2010-06-29 (10
times).

'_geom_angle_publ_flag' value 'Y' changed to 'y' according
to /home/saulius/struct/CIF-dictionaries/cif_core.dic dictionary
named 'cif_core.dic' version 2.4.1 from 2010-06-29 (5 times).

Automatic conversion script
Id: cif_fix_values 1715 2011-07-08 13:25:40Z adriana 
;
_cod_original_cell_volume 1154.9(9)
_cod_database_code 2201639
_cod_database_fobs_code 2201639

loop_
_symmetry_equiv_pos_as_xyz
'x, y, z'
'-x, -y, -z'

loop_
_atom_site_label
_atom_site_fract_x
_atom_site_fract_y
_atom_site_fract_z
_atom_site_U_iso_or_equiv
_atom_site_adp_type
_atom_site_calc_flag
_atom_site_refinement_flags
_atom_site_occupancy
_atom_site_disorder_assembly
_atom_site_disorder_group
_atom_site_type_symbol
Ti1 0.94332(10) 0.28639(7) 0.38452(4) 0.0292(2) Uani d . 1 A . Ti
Cl1 0.95819(16) 0.25997(11) 0.24397(6) 0.0419(3) Uani d . 1 . . Cl
Cl2 1.17818(16) 0.19587(12) 0.43266(7) 0.0456(3) Uani d . 1 . . Cl
S1 1.02898(14) 0.58169(10) 0.40401(6) 0.0286(3) Uani d . 1 . . S
O1 1.1662(4) 0.5083(3) 0.40947(16) 0.0305(6) Uani d . 1 . . O
O2 0.9501(4) 0.3195(3) 0.51925(16) 0.0347(7) Uani d . 1 . . O
N1 0.8382(4) 0.4523(3) 0.37891(19) 0.0299(8) Uani d . 1 . . N
N2 0.7201(5) 0.1317(4) 0.3684(2) 0.0420(9) Uani d . 1 . . N
C1 1.0635(5) 0.6921(4) 0.3245(2) 0.0273(9) Uani d . 1 . . C
C2 1.1104(6) 0.6447(4) 0.2518(2) 0.0336(10) Uani d . 1 . . C
H2 1.1305 0.5569 0.2462 0.040 Uiso calc R 1 . . H
C3 1.1275(6) 0.7269(4) 0.1875(3) 0.0359(10) Uani d . 1 . . C
H3 1.1596 0.6945 0.1378 0.043 Uiso calc R 1 . . H
C4 1.0986(5) 0.8563(4) 0.1941(3) 0.0347(10) Uani d . 1 . . C
C5 1.0513(6) 0.9014(4) 0.2677(3) 0.0388(11) Uani d . 1 . . C
H5 1.0303 0.9888 0.2733 0.047 Uiso calc R 1 . . H
C6 1.0344(6) 0.8202(4) 0.3331(2) 0.0344(10) Uani d . 1 . . C
H6 1.0031 0.8524 0.3831 0.041 Uiso calc R 1 . . H
C7 1.1197(7) 0.9453(5) 0.1235(3) 0.0502(13) Uani d . 1 . . C
H7A 1.1529 0.8967 0.0773 0.060 Uiso calc R 1 . . H
H7B 1.2199 1.0376 0.1457 0.060 Uiso calc R 1 . . H
H7C 1.0000 0.9591 0.1017 0.060 Uiso calc R 1 . . H
C8 0.6535(6) 0.4668(5) 0.3838(3) 0.0403(11) Uani d . 1 . . C
H8A 0.6771 0.5638 0.4120 0.048 Uiso calc R 1 . . H
H8B 0.5920 0.3994 0.4194 0.048 Uiso calc R 1 . . H
C9 0.5186(6) 0.4390(5) 0.2963(3) 0.0453(12) Uani d . 1 . . C
H9A 0.5168 0.3511 0.2638 0.054 Uiso calc R 1 . . H
H9B 0.3891 0.4224 0.3045 0.054 Uiso calc R 1 . . H
C10 0.5674(7) 0.5560(5) 0.2441(3) 0.0502(13) Uani d . 1 . . C
H10A 0.6985 0.5750 0.2376 0.060 Uiso calc R 1 . . H
H10B 0.5648 0.6431 0.2757 0.060 Uiso calc R 1 . . H
C11 0.4381(6) 0.5267(5) 0.1564(3) 0.0411(11) Uani d . 1 . . C
C12 0.2972(6) 0.4079(5) 0.1174(3) 0.0423(11) Uani d . 1 . . C
H12 0.2561 0.3252 0.1427 0.051 Uiso calc R 1 . . H
C13 0.2098(6) 0.4207(5) 0.0272(3) 0.0454(12) Uani d . 1 . . C
H13A 0.2244 0.3515 -0.0154 0.054 Uiso calc R 1 . . H
H13B 0.0739 0.4069 0.0199 0.054 Uiso calc R 1 . . H
C14 0.3240(6) 0.5704(5) 0.0205(3) 0.0416(11) Uani d . 1 . . C
C15 0.4566(6) 0.6325(5) 0.0976(3) 0.0397(11) Uani d . 1 . . C
C16 0.5788(7) 0.7745(5) 0.1090(3) 0.0539(13) Uani d . 1 . . C
H16 0.6688 0.8182 0.1612 0.065 Uiso calc R 1 . . H
C17 0.5625(8) 0.8490(6) 0.0404(4) 0.0618(15) Uani d . 1 . . C
H17 0.6428 0.9450 0.0461 0.074 Uiso calc R 1 . . H
C18 0.4307(8) 0.7844(7) -0.0357(4) 0.0680(16) Uani d . 1 . . C
H18 0.4244 0.8363 -0.0816 0.082 Uiso calc R 1 . . H
C19 0.3092(7) 0.6469(6) -0.0457(3) 0.0555(14) Uani d . 1 . . C
H19 0.2164 0.6050 -0.0972 0.067 Uiso calc R 1 . . H
C20A 0.6843(11) 0.0315(9) 0.4275(5) 0.069(2) Uiso d P 0.785(11) A 1 C
H20A 0.5903 0.0454 0.4571 0.083 Uiso calc PR 0.785(11) A 1 H
H20B 0.8023 0.0465 0.4691 0.083 Uiso calc PR 0.785(11) A 1 H
H20C 0.6361 -0.0653 0.3962 0.083 Uiso calc PR 0.785(11) A 1 H
C20B 0.612(4) 0.092(3) 0.4359(17) 0.069(2) Uiso d P 0.215(11) A 2 C
H20D 0.5607 0.1657 0.4502 0.083 Uiso calc PR 0.215(11) A 2 H
H20E 0.6962 0.0830 0.4868 0.083 Uiso calc PR 0.215(11) A 2 H
H20F 0.5072 0.0015 0.4147 0.083 Uiso calc PR 0.215(11) A 2 H
C21 0.5616(8) 0.0853(6) 0.2922(3) 0.0774(18) Uani d . 1 A 2 C
H21A 0.5378 -0.0132 0.2688 0.093 Uiso calc R 1 A 2 H
H21B 0.5943 0.1460 0.2493 0.093 Uiso calc R 1 A 2 H
H21C 0.4475 0.0922 0.3078 0.093 Uiso calc R 1 A 2 H

loop_
_atom_site_aniso_label
_atom_site_aniso_U_11
_atom_site_aniso_U_22
_atom_site_aniso_U_33
_atom_site_aniso_U_12
_atom_site_aniso_U_13
_atom_site_aniso_U_23
Ti1 0.0380(4) 0.0287(4) 0.0230(4) 0.0135(3) 0.0078(3) 0.0065(3)
Cl1 0.0590(7) 0.0422(7) 0.0272(6) 0.0186(6) 0.0149(5) 0.0062(5)
Cl2 0.0586(7) 0.0432(7) 0.0424(7) 0.0318(6) 0.0050(5) 0.0057(5)
S1 0.0387(6) 0.0300(5) 0.0220(5) 0.0166(5) 0.0088(4) 0.0085(4)
O1 0.0380(16) 0.0301(15) 0.0287(15) 0.0188(13) 0.0071(12) 0.0075(12)
O2 0.0565(18) 0.0312(16) 0.0216(14) 0.0199(14) 0.0125(13) 0.0060(12)
N1 0.0385(19) 0.0332(19) 0.0256(18) 0.0181(16) 0.0134(15) 0.0097(15)
N2 0.043(2) 0.043(2) 0.038(2) 0.0087(18) 0.0145(17) 0.0120(17)
C1 0.034(2) 0.032(2) 0.022(2) 0.0150(19) 0.0093(17) 0.0110(17)
C2 0.043(2) 0.032(2) 0.033(2) 0.019(2) 0.0133(19) 0.0092(19)
C3 0.038(2) 0.047(3) 0.026(2) 0.016(2) 0.0125(18) 0.009(2)
C4 0.034(2) 0.037(2) 0.034(2) 0.011(2) 0.0099(19) 0.0121(19)
C5 0.054(3) 0.028(2) 0.035(3) 0.016(2) 0.008(2) 0.0090(19)
C6 0.049(3) 0.032(2) 0.026(2) 0.019(2) 0.0091(19) 0.0040(18)
C7 0.070(3) 0.041(3) 0.038(3) 0.013(3) 0.017(2) 0.015(2)
C8 0.039(2) 0.051(3) 0.041(3) 0.024(2) 0.012(2) 0.015(2)
C9 0.045(3) 0.050(3) 0.045(3) 0.021(2) 0.007(2) 0.015(2)
C10 0.052(3) 0.058(3) 0.044(3) 0.025(3) 0.006(2) 0.016(2)
C11 0.044(3) 0.050(3) 0.037(3) 0.025(2) 0.012(2) 0.010(2)
C12 0.044(3) 0.051(3) 0.044(3) 0.025(2) 0.020(2) 0.017(2)
C13 0.042(3) 0.059(3) 0.037(3) 0.023(2) 0.009(2) -0.001(2)
C14 0.046(3) 0.064(3) 0.033(2) 0.038(3) 0.020(2) 0.013(2)
C15 0.038(2) 0.048(3) 0.044(3) 0.025(2) 0.015(2) 0.016(2)
C16 0.052(3) 0.063(3) 0.053(3) 0.029(3) 0.009(2) 0.011(3)
C17 0.072(4) 0.052(3) 0.079(4) 0.032(3) 0.030(3) 0.032(3)
C18 0.087(4) 0.092(5) 0.058(4) 0.062(4) 0.029(3) 0.034(3)
C19 0.065(3) 0.075(4) 0.043(3) 0.040(3) 0.019(3) 0.021(3)
C21 0.064(4) 0.070(4) 0.069(4) -0.003(3) 0.001(3) -0.001(3)

loop_
_atom_type_symbol
_atom_type_description
_atom_type_scat_dispersion_real
_atom_type_scat_dispersion_imag
_atom_type_scat_source
C C 0.0033 0.0016 'International Tables Vol C Tables 4.2.6.8 and 6.1.1.4'
H H 0.0000 0.0000 'International Tables Vol C Tables 4.2.6.8 and 6.1.1.4'
Cl Cl 0.1484 0.1585 'International Tables Vol C Tables 4.2.6.8 and 6.1.1.4'
N N 0.0061 0.0033 'International Tables Vol C Tables 4.2.6.8 and 6.1.1.4'
O O 0.0106 0.0060 'International Tables Vol C Tables 4.2.6.8 and 6.1.1.4'
S S 0.1246 0.1234 'International Tables Vol C Tables 4.2.6.8 and 6.1.1.4'
Ti Ti 0.2776 0.4457 'International Tables Vol C Tables 4.2.6.8 and 6.1.1.4'

loop_
_geom_angle_atom_site_label_1
_geom_angle_atom_site_label_2
_geom_angle_atom_site_label_3
_geom_angle_site_symmetry_1
_geom_angle_site_symmetry_3
_geom_angle
_geom_angle_publ_flag
N2 Ti1 N1 . . 100.84(15) y
N2 Ti1 O2 . . 89.40(13) ?
N1 Ti1 O2 . . 84.76(11) ?
N2 Ti1 O1 . . 164.90(14) ?
N1 Ti1 O1 . . 64.48(12) ?
O2 Ti1 O1 . . 85.83(10) ?
N2 Ti1 Cl1 . . 94.28(12) ?
N1 Ti1 Cl1 . . 95.94(9) ?
O2 Ti1 Cl1 . . 176.05(8) ?
O1 Ti1 Cl1 . . 90.96(7) ?
N2 Ti1 Cl2 . . 103.80(12) ?
N1 Ti1 Cl2 . . 151.82(10) ?
O2 Ti1 Cl2 . . 82.06(8) ?
O1 Ti1 Cl2 . . 89.73(8) ?
Cl1 Ti1 Cl2 . . 95.64(5) y
O1 S1 O2 . 2_766 116.01(16) ?
O1 S1 N1 . . 100.58(17) ?
O2 S1 N1 2_766 . 114.78(17) ?
O1 S1 C1 . . 108.32(17) ?
O2 S1 C1 2_766 . 103.70(18) ?
N1 S1 C1 . . 113.70(17) ?
S1 O1 Ti1 . . 94.92(13) ?
S1 O2 Ti1 2_766 . 148.35(16) ?
C8 N1 S1 . . 122.1(3) y
C8 N1 Ti1 . . 134.6(3) y
S1 N1 Ti1 . . 99.79(16) y
C20A N2 C21 . . 109.9(4) ?
C21 N2 C20B . . 99.8(11) ?
C20A N2 Ti1 . . 123.8(4) ?
C21 N2 Ti1 . . 126.1(3) ?
C20B N2 Ti1 . . 124.2(11) ?
C6 C1 C2 . . 120.6(4) ?
C6 C1 S1 . . 120.4(3) ?
C2 C1 S1 . . 118.9(3) ?
C3 C2 C1 . . 119.2(4) ?
C3 C2 H2 . . 120.4 ?
C1 C2 H2 . . 120.4 ?
C2 C3 C4 . . 121.5(4) ?
C2 C3 H3 . . 119.2 ?
C4 C3 H3 . . 119.2 ?
C5 C4 C3 . . 118.1(4) ?
C5 C4 C7 . . 121.1(4) ?
C3 C4 C7 . . 120.7(4) ?
C6 C5 C4 . . 121.0(4) ?
C6 C5 H5 . . 119.5 ?
C4 C5 H5 . . 119.5 ?
C1 C6 C5 . . 119.5(4) ?
C1 C6 H6 . . 120.3 ?
C5 C6 H6 . . 120.3 ?
C4 C7 H7A . . 109.5 ?
C4 C7 H7B . . 109.5 ?
H7A C7 H7B . . 109.5 ?
C4 C7 H7C . . 109.5 ?
H7A C7 H7C . . 109.5 ?
H7B C7 H7C . . 109.5 ?
N1 C8 C9 . . 112.9(4) ?
N1 C8 H8A . . 109.0 ?
C9 C8 H8A . . 109.0 ?
N1 C8 H8B . . 109.0 ?
C9 C8 H8B . . 109.0 ?
H8A C8 H8B . . 107.8 ?
C10 C9 C8 . . 115.0(4) ?
C10 C9 H9A . . 108.5 ?
C8 C9 H9A . . 108.5 ?
C10 C9 H9B . . 108.5 ?
C8 C9 H9B . . 108.5 ?
H9A C9 H9B . . 107.5 ?
C9 C10 C11 . . 115.1(4) ?
C9 C10 H10A . . 108.5 ?
C11 C10 H10A . . 108.5 ?
C9 C10 H10B . . 108.5 ?
C11 C10 H10B . . 108.5 ?
H10A C10 H10B . . 107.5 ?
C12 C11 C15 . . 108.3(4) ?
C12 C11 C10 . . 128.7(4) ?
C15 C11 C10 . . 122.9(4) ?
C11 C12 C13 . . 111.9(4) ?
C11 C12 H12 . . 124.1 ?
C13 C12 H12 . . 124.1 ?
C14 C13 C12 . . 102.1(3) ?
C14 C13 H13A . . 111.4 ?
C12 C13 H13A . . 111.4 ?
C14 C13 H13B . . 111.4 ?
C12 C13 H13B . . 111.4 ?
H13A C13 H13B . . 109.2 ?
C19 C14 C15 . . 120.9(5) ?
C19 C14 C13 . . 130.2(4) ?
C15 C14 C13 . . 108.8(4) ?
C14 C15 C16 . . 120.4(4) ?
C14 C15 C11 . . 108.9(4) ?
C16 C15 C11 . . 130.7(4) ?
C17 C16 C15 . . 117.5(5) ?
C17 C16 H16 . . 121.3 ?
C15 C16 H16 . . 121.3 ?
C18 C17 C16 . . 120.9(5) ?
C18 C17 H17 . . 119.5 ?
C16 C17 H17 . . 119.5 ?
C19 C18 C17 . . 121.3(5) ?
C19 C18 H18 . . 119.4 ?
C17 C18 H18 . . 119.4 ?
C18 C19 C14 . . 119.0(5) ?
C18 C19 H19 . . 120.5 ?
C14 C19 H19 . . 120.5 ?
N2 C20A H20A . . 109.5 ?
N2 C20A H20B . . 109.5 ?
N2 C20A H20C . . 109.5 ?
N2 C20B H20D . . 109.5 ?
N2 C20B H20E . . 109.5 ?
H20D C20B H20E . . 109.5 ?
N2 C20B H20F . . 109.5 ?
H20D C20B H20F . . 109.5 ?
H20E C20B H20F . . 109.5 ?
N2 C21 H21A . . 109.5 ?
N2 C21 H21B . . 109.5 ?
H21A C21 H21B . . 109.5 ?
N2 C21 H21C . . 109.5 ?
H21A C21 H21C . . 109.5 ?
H21B C21 H21C . . 109.5 ?

loop_
_geom_bond_atom_site_label_1
_geom_bond_atom_site_label_2
_geom_bond_site_symmetry_2
_geom_bond_distance
_geom_bond_publ_flag
Ti1 N2 . 1.860(4) y
Ti1 N1 . 2.091(3) y
Ti1 O2 . 2.170(3) y
Ti1 O1 . 2.280(3) y
Ti1 Cl1 . 2.3010(16) y
Ti1 Cl2 . 2.3196(14) y
S1 O1 . 1.471(3) y
S1 O2 2_766 1.477(3) y
S1 N1 . 1.566(3) y
S1 C1 . 1.776(4) y
O2 S1 2_766 1.477(3) ?
N1 C8 . 1.491(5) ?
N2 C20A . 1.450(7) ?
N2 C21 . 1.479(6) ?
N2 C20B . 1.50(3) ?
C1 C6 . 1.387(5) ?
C1 C2 . 1.389(5) ?
C2 C3 . 1.387(5) ?
C2 H2 . 0.9500 ?
C3 C4 . 1.397(6) ?
C3 H3 . 0.9500 ?
C4 C5 . 1.395(6) ?
C4 C7 . 1.516(5) ?
C5 C6 . 1.395(5) ?
C5 H5 . 0.9500 ?
C6 H6 . 0.9500 ?
C7 H7A . 0.9800 ?
C7 H7B . 0.9800 ?
C7 H7C . 0.9800 ?
C8 C9 . 1.533(6) ?
C8 H8A . 0.9900 ?
C8 H8B . 0.9900 ?
C9 C10 . 1.502(6) ?
C9 H9A . 0.9900 ?
C9 H9B . 0.9900 ?
C10 C11 . 1.515(6) ?
C10 H10A . 0.9900 ?
C10 H10B . 0.9900 ?
C11 C12 . 1.331(6) ?
C11 C15 . 1.482(6) ?
C12 C13 . 1.523(6) ?
C12 H12 . 0.9500 ?
C13 C14 . 1.506(6) ?
C13 H13A . 0.9900 ?
C13 H13B . 0.9900 ?
C14 C19 . 1.383(6) ?
C14 C15 . 1.400(6) ?
C15 C16 . 1.408(6) ?
C16 C17 . 1.404(6) ?
C16 H16 . 0.9500 ?
C17 C18 . 1.389(7) ?
C17 H17 . 0.9500 ?
C18 C19 . 1.373(7) ?
C18 H18 . 0.9500 ?
C19 H19 . 0.9500 ?
C20A H20A . 0.9800 ?
C20A H20B . 0.9800 ?
C20A H20C . 0.9800 ?
C20B H20D . 0.9800 ?
C20B H20E . 0.9800 ?
C20B H20F . 0.9800 ?
C21 H21A . 0.9800 ?
C21 H21B . 0.9800 ?
C21 H21C . 0.9800 ?

loop_
_geom_torsion_atom_site_label_1
_geom_torsion_atom_site_label_2
_geom_torsion_atom_site_label_3
_geom_torsion_atom_site_label_4
_geom_torsion_site_symmetry_1
_geom_torsion_site_symmetry_4
_geom_torsion
O2 S1 O1 Ti1 2_766 . 120.47(14)
N1 S1 O1 Ti1 . . -3.98(15)
C1 S1 O1 Ti1 . . -123.49(15)
N2 Ti1 O1 S1 . . -11.0(5)
N1 Ti1 O1 S1 . . 3.24(12)
O2 Ti1 O1 S1 . . -82.93(13)
Cl1 Ti1 O1 S1 . . 99.37(11)
Cl2 Ti1 O1 S1 . . -164.99(11)
N2 Ti1 O2 S1 . 2_766 -130.9(3)
N1 Ti1 O2 S1 . 2_766 -29.9(3)
O1 Ti1 O2 S1 . 2_766 34.8(3)
Cl2 Ti1 O2 S1 . 2_766 125.1(3)
O1 S1 N1 C8 . . 166.1(3)
O2 S1 N1 C8 2_766 . 40.9(3)
C1 S1 N1 C8 . . -78.3(3)
Ti1 S1 N1 C8 . . 161.8(4)
O1 S1 N1 Ti1 . . 4.39(17)
O2 S1 N1 Ti1 2_766 . -120.90(15)
C1 S1 N1 Ti1 . . 119.93(17)
N2 Ti1 N1 C8 . . 15.0(4)
O2 Ti1 N1 C8 . . -73.4(3)
O1 Ti1 N1 C8 . . -161.2(4)
Cl1 Ti1 N1 C8 . . 110.5(3)
Cl2 Ti1 N1 C8 . . -135.7(3)
N2 Ti1 N1 S1 . . 173.17(16)
O2 Ti1 N1 S1 . . 84.79(15)
O1 Ti1 N1 S1 . . -3.08(12)
Cl1 Ti1 N1 S1 . . -91.30(13)
Cl2 Ti1 N1 S1 . . 22.5(3)
N1 Ti1 N2 C20A . . -123.6(5)
O2 Ti1 N2 C20A . . -39.1(5)
O1 Ti1 N2 C20A . . -110.5(7)
Cl1 Ti1 N2 C20A . . 139.5(5)
Cl2 Ti1 N2 C20A . . 42.6(5)
N1 Ti1 N2 C21 . . 61.9(4)
O2 Ti1 N2 C21 . . 146.4(4)
O1 Ti1 N2 C21 . . 75.0(7)
Cl1 Ti1 N2 C21 . . -35.0(4)
Cl2 Ti1 N2 C21 . . -131.9(4)
N1 Ti1 N2 C20B . . -76.8(16)
O2 Ti1 N2 C20B . . 7.7(16)
O1 Ti1 N2 C20B . . -63.7(16)
Cl1 Ti1 N2 C20B . . -173.7(16)
Cl2 Ti1 N2 C20B . . 89.4(16)
O1 S1 C1 C6 . . -146.5(3)
O2 S1 C1 C6 2_766 . -22.7(4)
N1 S1 C1 C6 . . 102.6(3)
Ti1 S1 C1 C6 . . 155.6(3)
O1 S1 C1 C2 . . 36.9(3)
O2 S1 C1 C2 2_766 . 160.7(3)
N1 S1 C1 C2 . . -74.0(3)
Ti1 S1 C1 C2 . . -21.0(4)
C6 C1 C2 C3 . . -0.1(6)
S1 C1 C2 C3 . . 176.5(3)
C1 C2 C3 C4 . . 0.0(6)
C2 C3 C4 C5 . . -0.1(6)
C2 C3 C4 C7 . . 179.5(4)
C3 C4 C5 C6 . . 0.4(6)
C7 C4 C5 C6 . . -179.2(4)
C2 C1 C6 C5 . . 0.4(6)
S1 C1 C6 C5 . . -176.2(3)
C4 C5 C6 C1 . . -0.5(6)
S1 N1 C8 C9 . . 113.5(4)
Ti1 N1 C8 C9 . . -92.2(4)
N1 C8 C9 C10 . . -74.8(5)
C8 C9 C10 C11 . . 178.0(4)
C9 C10 C11 C12 . . -5.7(7)
C9 C10 C11 C15 . . 176.2(4)
C15 C11 C12 C13 . . 1.5(5)
C10 C11 C12 C13 . . -176.8(4)
C11 C12 C13 C14 . . -0.8(5)
C12 C13 C14 C19 . . -178.1(5)
C12 C13 C14 C15 . . -0.4(5)
C19 C14 C15 C16 . . -0.4(7)
C13 C14 C15 C16 . . -178.4(4)
C19 C14 C15 C11 . . 179.2(4)
C13 C14 C15 C11 . . 1.3(5)
C12 C11 C15 C14 . . -1.8(5)
C10 C11 C15 C14 . . 176.6(4)
C12 C11 C15 C16 . . 177.8(5)
C10 C11 C15 C16 . . -3.8(8)
C14 C15 C16 C17 . . -0.5(7)
C11 C15 C16 C17 . . 180.0(5)
C15 C16 C17 C18 . . -0.1(8)
C16 C17 C18 C19 . . 1.5(8)
C17 C18 C19 C14 . . -2.4(8)
C15 C14 C19 C18 . . 1.9(7)
C13 C14 C19 C18 . . 179.3(4)
